data_4031506
loop_
_publ_author_name
'Baybarz, R.D.'
'Asprey, L.B.'
'Strouse, C.E.'
'Fukushima, E.'

_publ_section_title
;
 Divalent americium. The crystal structure and magnetic susceptibility of
 Am I2
;
_journal_name_full 'Journal of Inorganic and Nuclear Chemistry'
_journal_page_first 3427
_journal_page_last 3431
_journal_volume 34
_journal_year 1972
_chemical_formula_sum 'Am I O'
_chemical_name_systematic 'Am O I'
_space_group_IT_number 129
_symmetry_space_group_name_Hall '-P 4a 2a'
_symmetry_space_group_name_H-M 'P 4/n m m :2'
_cell_angle_alpha 90
_cell_angle_beta 90
_cell_angle_gamma 90
_cell_formula_units_Z 2
_cell_length_a 4.011
_cell_length_b 4.011
_cell_length_c 9.204
_cell_volume 148.075
_citation_journal_id_ASTM JINCAO
_cod_data_source_file Baybarz_JINCAO_1972_222.cif
_cod_data_source_block Am1I1O1
_cod_original_cell_volume 148.0751
_cod_original_formula_sum 'Am1 I1 O1'
_cod_database_code 4031506

loop_
_symmetry_equiv_pos_as_xyz
x,y,z
-y+1/2,x,z
-x+1/2,-y+1/2,z
y,-x+1/2,z
x+1/2,-y,-z
y+1/2,x+1/2,-z
-x,y+1/2,-z
-y,-x,-z
-x,-y,-z
y-1/2,-x,-z
x-1/2,y-1/2,-z
-y,x-1/2,-z
-x-1/2,y,z
-y-1/2,-x-1/2,z
x,-y-1/2,z
y,x,z

loop_
_atom_site_label
_atom_site_type_symbol
_atom_site_fract_x
_atom_site_fract_y
_atom_site_fract_z
_atom_site_occupancy
_atom_site_U_iso_or_equiv
I1 I-1 0.25 0.25 0.649 1 0.0
Am1 Am+3 0.25 0.25 0.206 1 0.0
O1 O-2 0.75 0.25 0 1 0.0
